data_2004513
loop_
_publ_author_name
'B\"ocskei, Z.'
'Keser\"u, G. M.'
'Menyh\'ard, D.'
'Huszthy, P.'
'Bradshaw, J. S.'
'Izatt, R. M.'

_publ_section_title
;
 Conformational Analysis of
 (<i>S</i>,<i>S</i>)-Dimethyldiketopyridino-18-crown-6
;
_journal_issue 2
_journal_name_full 'Acta Crystallographica Section C'
_journal_page_first 463
_journal_page_last 466
_journal_paper_doi 10.1107/S0108270195011346
_journal_volume 52
_journal_year 1996
_chemical_formula_moiety 'C17 H23 N O7'
_chemical_formula_sum 'C17 H23 N O7'
_chemical_formula_weight 353.36
_chemical_name_systematic
;
 ?
;
_space_group_IT_number 19
_symmetry_cell_setting orthorhombic
_symmetry_space_group_name_Hall 'P 2ac 2ab'
_symmetry_space_group_name_H-M 'P 21 21 21'
_audit_creation_method SHELXL
_cell_angle_alpha 90.00
_cell_angle_beta 90.00
_cell_angle_gamma 90.00
_cell_formula_units_Z 8
_cell_length_a 9.463(5)
_cell_length_b 42.025(4)
_cell_length_c 9.089(4)
_cell_measurement_reflns_used 23
_cell_measurement_temperature 293(2)
_cell_measurement_theta_max 25.16
_cell_measurement_theta_min 18.84
_cell_volume 3615(3)
_computing_cell_refinement 'MSC/AFC Diffractometer Control Software'
_computing_data_collection
;MSC/AFC Diffractometer Control Software (Molecular Structure Corporation,
 1988)
;
_computing_data_reduction 'PROCESS TEXSAN (Molecular Structure Corporation, 1992)'
_computing_structure_refinement 'SHELXL93 (Sheldrick, 1993)'
_computing_structure_solution 'SHELXS86 (Sheldrick, 1990)'
_diffrn_ambient_temperature 293(2)
_diffrn_measurement_device 'Rigaku AFC6S four-circle diffractometer'
_diffrn_measurement_method '\w-2\q scans'
_diffrn_radiation_monochromator graphite
_diffrn_radiation_source 'fine-focus sealed tube'
_diffrn_radiation_type CuK\a
_diffrn_radiation_wavelength 1.54180
_diffrn_reflns_av_R_equivalents 0.0000
_diffrn_reflns_av_sigmaI/netI 0.0809
_diffrn_reflns_limit_h_max 11
_diffrn_reflns_limit_h_min -11
_diffrn_reflns_limit_k_max 52
_diffrn_reflns_limit_k_min -34
_diffrn_reflns_limit_l_max 11
_diffrn_reflns_limit_l_min -11
_diffrn_reflns_number 3970
_diffrn_reflns_theta_max 75.11
_diffrn_reflns_theta_min 2.10
_diffrn_standards_decay_% 0.0
_diffrn_standards_interval_count 150
_diffrn_standards_number 3
_exptl_absorpt_coefficient_mu 0.851
_exptl_absorpt_correction_type none
_exptl_crystal_colour transparent
_exptl_crystal_density_diffrn 1.299
_exptl_crystal_density_meas ?
_exptl_crystal_density_method none
_exptl_crystal_description plate
_exptl_crystal_F_000 1504
_exptl_crystal_size_max 0.5
_exptl_crystal_size_mid 0.4
_exptl_crystal_size_min 0.1
_refine_diff_density_max 0.277
_refine_diff_density_min -0.311
_refine_ls_abs_structure_details 'Flack (1983)'
_refine_ls_abs_structure_Flack -0.9(8)
_refine_ls_extinction_coef 0.00086(14)
_refine_ls_extinction_method 'SHELXL93 (Sheldrick, 1993)'
_refine_ls_goodness_of_fit_all 1.155
_refine_ls_goodness_of_fit_obs 1.282
_refine_ls_hydrogen_treatment refU
_refine_ls_matrix_type full
_refine_ls_number_parameters 451
_refine_ls_number_reflns 3917
_refine_ls_number_restraints 59
_refine_ls_restrained_S_all 2.127
_refine_ls_restrained_S_obs 1.262
_refine_ls_R_factor_all 0.1589
_refine_ls_R_factor_obs 0.0574
_refine_ls_shift/esd_max -0.001
_refine_ls_shift/esd_mean 0.000
_refine_ls_structure_factor_coef Fsqd
_refine_ls_weighting_details 'w=1/[\s^2^(Fo^2^)+(0.0420P)^2^+10.0620P] where P=(Fo^2^+2Fc^2^)/3'
_refine_ls_weighting_scheme calc
_refine_ls_wR_factor_all 0.3983
_refine_ls_wR_factor_obs 0.1682
_reflns_number_observed 2039
_reflns_number_total 3970
_reflns_observed_criterion >2sigma(I)
_cod_data_source_file ka1127.cif
_cod_data_source_block huszt
_cod_depositor_comments
;
The following automatic conversions were performed:

'_exptl_crystal_density_meas' value 'none' was changed to '?' - the
value is perceived as not measured.

Automatic conversion script
Id: cif_fix_values 3008 2015-01-20 13:52:24Z robertas 
;
_cod_original_cell_volume 3615.(3)
_cod_database_code 2004513

loop_
_symmetry_equiv_pos_as_xyz
'x, y, z'
'-x+1/2, -y, z+1/2'
'x+1/2, -y+1/2, -z'
'-x, y+1/2, -z+1/2'

loop_
_atom_site_aniso_label
_atom_site_aniso_U_11
_atom_site_aniso_U_22
_atom_site_aniso_U_33
_atom_site_aniso_U_12
_atom_site_aniso_U_13
_atom_site_aniso_U_23
O5 0.114(7) 0.035(3) 0.082(5) -0.015(4) -0.033(6) 0.002(4)
O6 0.066(4) 0.028(3) 0.049(4) -0.007(3) -0.004(4) -0.002(3)
O10 0.068(4) 0.039(3) 0.060(4) -0.008(4) 0.002(4) -0.005(3)
O13 0.072(5) 0.042(3) 0.062(5) 0.004(4) 0.005(4) 0.001(3)
O16 0.066(5) 0.041(3) 0.063(5) -0.004(3) -0.001(4) 0.000(3)
O20 0.078(5) 0.028(3) 0.042(4) -0.003(3) 0.004(4) -0.002(3)
O22 0.139(8) 0.045(4) 0.053(5) -0.011(5) 0.010(6) 0.009(3)
N1 0.057(5) 0.036(4) 0.041(4) -0.005(4) -0.002(4) -0.001(3)
C1 0.072(7) 0.050(5) 0.050(6) -0.001(6) -0.019(6) -0.004(5)
C2 0.072(7) 0.043(5) 0.064(7) -0.010(5) -0.003(7) -0.008(5)
C3 0.053(6) 0.039(4) 0.043(5) -0.010(4) -0.002(5) -0.013(4)
C4 0.062(7) 0.039(5) 0.063(7) -0.005(5) 0.002(6) -0.008(5)
C7 0.067(7) 0.039(5) 0.052(6) -0.010(5) -0.006(6) 0.007(5)
C8 0.091(9) 0.049(6) 0.077(8) 0.012(6) -0.012(8) -0.003(6)
C9 0.062(7) 0.054(6) 0.052(7) -0.003(5) 0.002(6) 0.005(5)
C11 0.084(8) 0.068(7) 0.047(6) -0.013(7) -0.007(7) 0.003(6)
C12 0.084(8) 0.053(6) 0.051(6) -0.008(6) 0.000(7) 0.000(5)
C14 0.085(9) 0.064(7) 0.059(7) 0.009(7) -0.005(7) -0.010(6)
C15 0.091(9) 0.037(5) 0.078(8) 0.001(6) -0.014(8) 0.001(5)
C17 0.071(7) 0.040(5) 0.059(7) 0.009(5) 0.007(7) -0.010(5)
C18 0.077(7) 0.022(4) 0.056(6) 0.006(5) 0.007(6) 0.000(4)
C19 0.089(9) 0.054(6) 0.079(9) 0.018(6) -0.018(8) -0.001(6)
C21 0.064(7) 0.032(4) 0.040(5) -0.001(5) -0.005(6) 0.001(4)
C23 0.055(6) 0.033(4) 0.042(5) -0.009(4) 0.006(5) -0.005(4)
C24 0.072(7) 0.049(5) 0.044(6) 0.008(5) -0.003(6) 0.004(5)
O5' 0.077(5) 0.030(3) 0.111(6) -0.005(3) -0.022(5) 0.018(4)
O6' 0.044(4) 0.029(3) 0.068(4) -0.006(3) -0.007(4) -0.002(3)
O10' 0.048(4) 0.053(4) 0.056(4) 0.002(3) -0.006(4) 0.012(3)
O13' 0.049(4) 0.053(4) 0.063(5) -0.006(3) 0.009(4) -0.011(4)
O16' 0.049(4) 0.044(4) 0.071(5) 0.005(3) 0.002(4) -0.010(3)
O20' 0.034(3) 0.030(3) 0.083(5) 0.005(3) -0.001(4) 0.002(3)
O22' 0.041(4) 0.046(4) 0.110(6) -0.004(3) 0.007(5) 0.007(4)
N1' 0.039(4) 0.037(4) 0.048(5) 0.003(3) 0.002(4) 0.001(3)
C1' 0.051(6) 0.046(5) 0.070(7) 0.010(5) -0.026(6) 0.005(5)
C2' 0.055(6) 0.042(5) 0.074(7) 0.009(5) -0.013(6) 0.006(5)
C3' 0.037(5) 0.034(4) 0.052(6) 0.003(4) -0.002(5) 0.003(4)
C4' 0.047(6) 0.036(5) 0.063(6) -0.001(4) -0.001(6) 0.002(5)
C7' 0.049(6) 0.043(5) 0.053(6) -0.016(5) -0.010(5) 0.006(4)
C8' 0.069(7) 0.046(5) 0.059(7) -0.008(5) -0.001(6) -0.003(5)
C9' 0.046(6) 0.049(5) 0.056(6) -0.011(5) -0.001(6) -0.001(5)
C11' 0.058(6) 0.043(5) 0.066(7) 0.004(5) -0.005(6) 0.006(5)
C12' 0.032(5) 0.059(6) 0.073(7) 0.010(5) -0.001(6) 0.004(5)
C14' 0.047(6) 0.061(6) 0.077(8) 0.006(5) -0.003(6) -0.019(6)
C15' 0.059(6) 0.043(5) 0.085(8) 0.005(5) -0.005(7) -0.014(6)
C17' 0.046(6) 0.033(4) 0.072(7) 0.005(4) 0.003(6) -0.003(5)
C18' 0.051(6) 0.021(4) 0.077(7) 0.004(4) 0.011(6) 0.001(4)
C19' 0.074(8) 0.053(6) 0.072(8) -0.010(6) -0.001(7) -0.011(6)
C21' 0.034(5) 0.042(5) 0.056(6) 0.000(4) -0.005(5) 0.000(5)
C23' 0.034(5) 0.034(4) 0.055(6) 0.001(4) -0.006(5) -0.004(4)
C24' 0.040(5) 0.040(5) 0.065(7) 0.005(4) -0.009(6) -0.007(5)

loop_
_atom_site_label
_atom_site_occupancy
_atom_site_fract_x
_atom_site_fract_y
_atom_site_fract_z
_atom_site_U_iso_or_equiv
_atom_site_thermal_displace_type
_atom_site_calc_flag
_atom_site_refinement_flags
_atom_site_type_symbol
O5 1 .6425(9) .66090(14) .1558(9) .077(3) Uani d D O
O6 1 .7421(7) .70250(13) .2698(7) .047(2) Uani d D O
O10 1 .9183(7) .72343(14) .5073(8) .056(2) Uani d D O
O13 1 .9178(8) .79500(14) .5417(8) .059(2) Uani d D O
O16 1 .8298(7) .83963(15) .3080(8) .057(2) Uani d D O
O20 1 .6295(8) .80600(12) .1212(7) .049(2) Uani d D O
O22 1 .6521(10) .8149(2) -0.1185(8) .079(3) Uani d D O
N1 1 .6551(8) .7426(2) .0655(8) .045(2) Uani d D N
C1 1 .5068(11) .7213(2) -0.1815(11) .057(3) Uani d D C
H1 1 .4576(11) .7142(2) -0.2639(11) .057(12) Uiso calc R H
C2 1 .5509(11) .6999(2) -.0755(11) .060(3) Uani d D C
H2 1 .5315(11) .6782(2) -.0838(11) .057(12) Uiso calc R H
C3 1 .6256(10) .7119(2) .0439(10) .045(2) Uani d D C
C4 1 .6710(11) .6886(2) .1610(11) .054(3) Uani d D C
C7 1 .7750(11) .6829(2) .3988(10) .052(3) Uani d D C
H7 1 .6945(11) .6690(2) .4196(10) .043(13) Uiso calc R H
C8 1 .9022(12) .6630(2) .3704(13) .072(3) Uani d D C
H8A 1 .9841(17) .6764(3) .363(8) .093(12) Uiso calc R H
H8B 1 .890(4) .6515(13) .280(4) .093(12) Uiso calc R H
H8C 1 .915(5) .6481(12) .450(4) .093(12) Uiso calc R H
C9 1 .7929(11) .7058(2) .5238(11) .056(3) Uani d D C
H9A 1 .7128(11) .7201(2) .5271(11) .066(7) Uiso calc R H
H9B 1 .7959(11) .6941(2) .6159(11) .066(7) Uiso calc R H
C11 1 .9503(13) .7423(2) .6337(11) .067(3) Uani d D C
H11A 1 1.0506(13) .7471(2) .6325(11) .066(7) Uiso calc R H
H11B 1 .9318(13) .7297(2) .7208(11) .066(7) Uiso calc R H
C12 1 .8715(13) .7727(2) .6472(11) .062(3) Uani d D C
H12A 1 .7714(13) .7688(2) .6340(11) .066(7) Uiso calc R H
H12B 1 .8853(13) .7814(2) .7451(11) .066(7) Uiso calc R H
C14 1 .8553(13) .8257(2) .5680(12) .070(3) Uani d D C
H14A 1 .8908(13) .8344(2) .6597(12) .066(7) Uiso calc R H
H14B 1 .7535(13) .8236(2) .5762(12) .066(7) Uiso calc R H
C15 1 .8906(13) .8474(2) .4451(12) .069(3) Uani d D C
H15A 1 .8608(13) .8687(2) .4717(12) .066(7) Uiso calc R H
H15B 1 .9925(13) .8477(2) .4337(12) .066(7) Uiso calc R H
C17 1 .6812(11) .8450(2) .3036(11) .056(3) Uani d D C
H17A 1 .6604(11) .8664(2) .3368(11) .066(7) Uiso calc R H
H17B 1 .6336(11) .8302(2) .3686(11) .066(7) Uiso calc R H
C18 1 .6293(11) .8407(2) .1506(11) .051(3) Uani d D C
H18 1 .6928(11) .8515(2) .0815(11) .043(13) Uiso calc R H
C19 1 .4793(12) .8528(2) .1304(13) .074(4) Uani d D C
H19A 1 .474(2) .8746(6) .162(7) .093(12) Uiso calc R H
H19B 1 .4157(15) .8402(11) .188(6) .093(12) Uiso calc R H
H19C 1 .453(3) .8514(15) .0285(18) .093(12) Uiso calc R H
C21 1 .6353(11) .7973(2) -.0167(10) .046(2) Uani d D C
C23 1 .6091(10) .7622(2) -.0398(10) .043(2) Uani d D C
C24 1 .5363(11) .7533(2) -0.1639(10) .055(3) Uani d D C
H24 1 .5079(11) .7682(2) -0.2334(10) .057(12) Uiso calc R H
O5' 1 .9061(8) 1.08803(13) .0569(9) .072(2) Uani d D O
O6' 1 1.0123(6) 1.04763(12) .1770(7) .047(2) Uani d D O
O10' 1 1.2434(7) 1.02988(14) .3667(7) .052(2) Uani d D O
O13' 1 1.2804(7) .95906(15) .3562(8) .055(2) Uani d D O
O16' 1 1.0575(7) .91311(15) .2662(8) .055(2) Uani d D O
O20' 1 .8698(6) .94276(12) .0609(8) .049(2) Uani d D O
O22' 1 .6424(7) .93377(15) .1127(9) .066(2) Uani d D O
N1' 1 .8178(7) 1.00636(15) .0877(8) .042(2) Uani d D N
C1' 1 .5732(10) 1.0268(2) -.0535(12) .056(3) Uani d D C
H1' 1 .4931(10) 1.0336(2) -0.1037(12) .057(12) Uiso calc R H
C2' 1 .6767(5) 1.04786(10) -.0146(6) .057(3) Uani d D C
H2' 1 .6669(5) 1.06940(10) -.0357(6) .057(12) Uiso calc R H
C3' 1 .7955(5) 1.03680(10) .0563(6) .041(2) Uani d RD C
C4' 1 .9091(5) 1.06023(10) .0967(6) .049(2) Uani d RD C
C7' 1 1.1297(5) 1.06886(10) .2155(6) .049(2) Uani d RD C
H7' 1 1.1477(5) 1.08318(10) .1325(6) .043(13) Uiso calc R H
C8' 1 1.0896(11) 1.0886(2) .3489(11) .058(3) Uani d D C
H8D 1 .999(4) 1.0984(15) .333(4) .093(12) Uiso calc R H
H8E 1 1.159(5) 1.1049(12) .364(5) .093(12) Uiso calc R H
H8F 1 1.085(8) 1.0752(4) .4341(19) .093(12) Uiso calc R H
C9' 1 1.2554(10) 1.0486(2) .2384(11) .050(3) Uani d D C
H9C 1 1.2675(10) 1.0347(2) .1540(11) .066(7) Uiso calc R H
H9D 1 1.3386(10) 1.0619(2) .2460(11) .066(7) Uiso calc R H
C11' 1 1.3663(10) 1.0118(2) .3996(12) .056(3) Uani d D C
H11C 1 1.3644(10) 1.0061(2) .5031(12) .066(7) Uiso calc R H
H11D 1 1.4488(10) 1.0250(2) .3835(12) .066(7) Uiso calc R H
C12' 1 1.3820(9) .9821(2) .3114(12) .055(3) Uani d D C
H12C 1 1.3691(9) .9869(2) .2079(12) .066(7) Uiso calc R H
H12D 1 1.4764(9) .9736(2) .3244(12) .066(7) Uiso calc R H
C14' 1 1.3056(10) .9291(2) .2893(13) .062(3) Uani d D C
H14C 1 1.3958(10) .9208(2) .3223(13) .066(7) Uiso calc R H
H14D 1 1.3097(10) .9316(2) .1833(13) .066(7) Uiso calc R H
C15' 1 1.1902(10) .9061(2) .3283(14) .062(3) Uani d D C
H15C 1 1.2184(10) .8850(2) .2968(14) .066(7) Uiso calc R H
H15D 1 1.1804(10) .9056(2) .4345(14) .066(7) Uiso calc R H
C17' 1 1.0512(10) .9052(2) .1144(11) .050(3) Uani d D C
H17C 1 1.0830(10) .8835(2) .0995(11) .066(7) Uiso calc R H
H17D 1 1.1121(10) .9193(2) .0583(11) .066(7) Uiso calc R H
C18' 1 .9007(10) .9087(2) .0639(11) .050(3) Uani d D C
H18' 1 .8372(10) .8980(2) .1332(11) .043(13) Uiso calc R H
C19' 1 .8779(13) .8957(2) -.0899(12) .066(3) Uani d D C
H19D 1 .906(7) .8738(5) -.093(2) .093(12) Uiso calc R H
H19E 1 .934(6) .9077(11) -0.1586(16) .093(12) Uiso calc R H
H19F 1 .7798(18) .8975(15) -0.116(3) .093(12) Uiso calc R H
C21' 1 .7373(9) .9512(2) .0814(11) .044(2) Uani d D C
C23' 1 .7140(9) .9858(2) .0500(11) .041(2) Uani d D C
C24' 1 .5903(9) .9950(2) -.0166(11) .048(3) Uani d D C
H24' 1 .5196(9) .9803(2) -.0365(11) .057(12) Uiso calc R H

loop_
_atom_type_symbol
_atom_type_description
_atom_type_scat_dispersion_real
_atom_type_scat_dispersion_imag
_atom_type_scat_source
O O 0.0492 0.0322 'International Tables Vol C Tables 4.2.6.8 and 6.1.1.4'
N N 0.0311 0.0180 'International Tables Vol C Tables 4.2.6.8 and 6.1.1.4'
C C 0.0181 0.0091 'International Tables Vol C Tables 4.2.6.8 and 6.1.1.4'
H H 0.0000 0.0000 'International Tables Vol C Tables 4.2.6.8 and 6.1.1.4'

loop_
_geom_angle_atom_site_label_1
_geom_angle_atom_site_label_2
_geom_angle_atom_site_label_3
_geom_angle
_geom_angle_publ_flag
C4 O6 C7 117.2(6) yes
C9 O10 C11 112.7(8) yes
C12 O13 C14 110.7(8) yes
C15 O16 C17 113.0(8) yes
C21 O20 C18 116.6(6) yes
C23 N1 C3 115.0(7) yes
C24 C1 C2 119.4(9) ?
C1 C2 C3 117.4(8) ?
N1 C3 C2 125.0(8) yes
N1 C3 C4 117.6(7) ?
C2 C3 C4 117.4(7) ?
O5 C4 O6 124.7(9) ?
O5 C4 C3 122.6(9) ?
O6 C4 C3 112.7(7) yes
O6 C7 C8 110.5(8) ?
O6 C7 C9 105.7(7) yes
C8 C7 C9 113.6(9) ?
O10 C9 C7 110.6(8) yes
O10 C11 C12 116.0(9) yes
O13 C12 C11 111.0(9) yes
O13 C14 C15 109.5(9) yes
O16 C15 C14 115.7(9) yes
O16 C17 C18 109.4(8) yes
C17 C18 O20 106.8(7) yes
C17 C18 C19 112.4(9) ?
O20 C18 C19 108.0(8) ?
O22 C21 O20 125.2(8) ?
O22 C21 C23 121.2(8) ?
O20 C21 C23 113.5(7) yes
N1 C23 C24 125.8(7) ?
N1 C23 C21 116.7(7) yes
C24 C23 C21 117.4(8) ?
C23 C24 C1 117.4(8) ?
C4' O6' C7' 116.4(5) yes
C9' O10' C11' 113.9(7) yes
C14' O13' C12' 111.6(7) yes
C15' O16' C17' 112.2(8) yes
C21' O20' C18' 116.9(7) yes
C3' N1' C23' 116.4(6) yes
C2' C1' C24' 118.5(8) ?
C1' C2' C3' 119.2(4) ?
N1' C3' C2' 123.8(4) ?
N1' C3' C4' 117.7(4) yes
C2' C3' C4' 118.5(5) ?
O5' C4' O6' 124.0(5) ?
O5' C4' C3' 122.4(4) ?
O6' C4' C3' 113.5(3) yes
O6' C7' C9' 107.0(5) yes
O6' C7' C8' 109.5(6) ?
C9' C7' C8' 113.8(6) ?
O10' C9' C7' 111.9(7) yes
O10' C11' C12' 114.6(8) yes
O13' C12' C11' 110.4(8) yes
O13' C14' C15' 110.4(8) yes
O16' C15' C14' 114.8(8) yes
O16' C17' C18' 108.3(8) yes
O20' C18' C17' 106.9(7) yes
O20' C18' C19' 107.8(8) ?
C17' C18' C19' 112.4(9) ?
O22' C21' O20' 125.8(8) ?
O22' C21' C23' 122.1(8) ?
O20' C21' C23' 112.0(7) yes
N1' C23' C24' 123.5(7) ?
N1' C23' C21' 117.7(7) yes
C24' C23' C21' 118.9(7) ?
C23' C24' C1' 118.5(8) ?

loop_
_geom_bond_atom_site_label_1
_geom_bond_atom_site_label_2
_geom_bond_site_symmetry_2
_geom_bond_distance
_geom_bond_publ_flag
O5 C4 . 1.198(9) yes
O6 C4 . 1.330(10) yes
O6 C7 . 1.466(10) yes
O10 C9 . 1.407(11) yes
O10 C11 . 1.429(11) yes
O13 C12 . 1.409(11) yes
O13 C14 . 1.439(11) yes
O16 C15 . 1.410(11) yes
O16 C17 . 1.425(11) yes
O20 C21 . 1.307(10) yes
O20 C18 . 1.482(8) yes
O22 C21 . 1.194(10) yes
N1 C23 . 1.336(10) yes
N1 C3 . 1.332(9) yes
C1 C24 . 1.384(11) ?
C1 C2 . 1.383(12) ?
C2 C3 . 1.390(11) ?
C3 C4 . 1.508(11) ?
C7 C8 . 1.489(13) ?
C7 C9 . 1.498(12) yes
C11 C12 . 1.486(13) yes
C14 C15 . 1.480(13) yes
C17 C18 . 1.486(13) yes
C18 C19 . 1.519(13) ?
C21 C23 . 1.514(10) yes
C23 C24 . 1.374(12) ?
O5' C4' . 1.223(7) yes
O6' C4' . 1.329(7) yes
O6' C7' . 1.467(7) yes
O10' C9' . 1.411(10) yes
O10' C11' . 1.422(10) yes
O13' C14' . 1.419(10) yes
O13' C12' . 1.424(10) yes
O16' C15' . 1.408(11) yes
O16' C17' . 1.420(11) yes
O20' C21' . 1.317(10) yes
O20' C18' . 1.462(8) yes
O22' C21' . 1.193(9) yes
N1' C3' . 1.328(7) yes
N1' C23' . 1.352(9) yes
C1' C2' . 1.367(10) ?
C1' C24' . 1.386(11) ?
C2' C3' . 1.380(10) ?
C3' C4' . 1.500(10) ?
C7' C9' . 1.478(10) yes
C7' C8' . 1.518(10) ?
C11' C12' . 1.489(12) yes
C14' C15' . 1.500(13) yes
C17' C18' . 1.503(12) yes
C18' C19' . 1.516(13) ?
C21' C23' . 1.498(10) yes
C23' C24' . 1.373(11) ?

loop_
_geom_torsion_atom_site_label_1
_geom_torsion_atom_site_label_2
_geom_torsion_atom_site_label_3
_geom_torsion_atom_site_label_4
_geom_torsion
_geom_torsion_publ_flag
C24 C1 C2 C3 -0.9(16) ?
C23 N1 C3 C2 -1.1(15) ?
C23 N1 C3 C4 -178.3(9) ?
C1 C2 C3 N1 1.5(16) ?
C1 C2 C3 C4 178.7(10) ?
C7 O6 C4 O5 -6.4(16) ?
C7 O6 C4 C3 172.1(8) yes
N1 C3 C4 O5 175.7(10) ?
C2 C3 C4 O5 -1.8(16) ?
N1 C3 C4 O6 -2.9(13) yes
C2 C3 C4 O6 179.7(9) ?
C4 O6 C7 C8 81.3(11) ?
C4 O6 C7 C9 -155.4(8) yes
C11 O10 C9 C7 -171.7(8) yes
O6 C7 C9 O10 -70.7(10) yes
C8 C7 C9 O10 50.6(11) ?
C9 O10 C11 C12 -79.8(11) yes
C14 O13 C12 C11 -172.1(9) yes
O10 C11 C12 O13 -71.2(12) yes
C12 O13 C14 C15 -172.7(9) yes
C17 O16 C15 C14 70.8(12) yes
O13 C14 C15 O16 67.1(13) yes
C15 O16 C17 C18 172.1(7) yes
O16 C17 C18 O20 74.0(10) yes
O16 C17 C18 C19 -167.7(8) ?
C21 O20 C18 C17 -157.2(9) yes
C21 O20 C18 C19 81.8(12) ?
C18 O20 C21 O22 6.6(17) ?
C18 O20 C21 C23 -169.8(8) yes
C3 N1 C23 C24 0.1(14) ?
C3 N1 C23 C21 177.7(9) yes
O22 C21 C23 N1 149.7(11) ?
O20 C21 C23 N1 -33.7(13) yes
O22 C21 C23 C24 -32.4(15) ?
O20 C21 C23 C24 144.1(9) ?
N1 C23 C24 C1 0.5(16) ?
C21 C23 C24 C1 -177.1(10) ?
C2 C1 C24 C23 0.0(16) ?
C24' C1' C2' C3' 1.6(12) ?
C23' N1' C3' C2' -1.9(9) ?
C23' N1' C3' C4' -179.9(6) ?
C1' C2' C3' N1' 1.2(7) ?
C1' C2' C3' C4' 179.3(6) ?
C7' O6' C4' O5' -1.4(11) ?
C7' O6' C4' C3' 177.7(4) yes
N1' C3' C4' O5' 171.1(8) ?
C2' C3' C4' O5' -7.1(6) ?
N1' C3' C4' O6' -8.0(5) yes
C2' C3' C4' O6' 173.8(4) ?
C4' O6' C7' C9' -153.8(5) yes
C4' O6' C7' C8' 82.4(8) ?
C11' O10' C9' C7' -175.4(7) yes
O6' C7' C9' O10' -69.5(8) yes
C8' C7' C9' O10' 51.7(9) ?
C9' O10' C11' C12' -79.2(10) yes
C14' O13' C12' C11' -171.5(8) yes
O10' C11' C12' O13' -71.3(10) yes
C12' O13' C14' C15' -175.2(9) yes
C17' O16' C15' C14' 75.7(11) yes
O13' C14' C15' O16' 68.7(12) yes
C15' O16' C17' C18' 171.3(7) yes
C21' O20' C18' C17' -152.1(9) yes
C21' O20' C18' C19' 86.8(11) ?
O16' C17' C18' O20' 71.1(9) yes
O16' C17' C18' C19' -170.7(7) ?
C18' O20' C21' O22' 5.8(16) ?
C18' O20' C21' C23' -170.0(8) yes
C3' N1' C23' C24' -0.3(13) ?
C3' N1' C23' C21' 178.9(7) yes
O22' C21' C23' N1' 147.4(10) ?
O20' C21' C23' N1' -36.7(13) yes
O22' C21' C23' C24' -33.4(15) ?
O20' C21' C23' C24' 142.5(9) ?
N1' C23' C24' C1' 3.1(15) ?
C21' C23' C24' C1' -176.1(9) ?
C2' C1' C24' C23' -3.6(15) ?
